data_7030061
loop_
_publ_author_name
'Mirzadeh, Nedaossadat'
'Drumm, Daniel W.'
'Wagler, J\"org'
'Russo, Salvy P.'
'Bhargava, Suresh'

_publ_section_title
;
 Different solvates of the dinuclear cyclometallated gold(I) complex
 [Au2(\m-2-C6H4AsMe2)2]: a computational study insight into
 solvent-effected optical properties.
;
_journal_issue 36
_journal_name_full 'Dalton transactions (Cambridge, England : 2003)'
_journal_page_first 12883
_journal_page_last 12890
_journal_paper_doi 10.1039/c3dt50219h
_journal_volume 42
_journal_year 2013
_chemical_formula_moiety 'C16 H20 As2 Au2, C H2 Cl2'
_chemical_formula_sum 'C17 H22 As2 Au2 Cl2'
_chemical_formula_weight 841.02
_chemical_name_systematic
;
?
;
_space_group_IT_number 2
_symmetry_cell_setting triclinic
_symmetry_space_group_name_Hall '-P 1'
_symmetry_space_group_name_H-M 'P -1'
_atom_sites_solution_hydrogens geom
_atom_sites_solution_primary direct
_atom_sites_solution_secondary difmap
_audit_creation_method SHELXL-97
_cell_angle_alpha 87.536(3)
_cell_angle_beta 67.466(3)
_cell_angle_gamma 68.565(3)
_cell_formula_units_Z 2
_cell_length_a 9.3156(3)
_cell_length_b 11.3309(4)
_cell_length_c 11.4462(4)
_cell_measurement_reflns_used 26808
_cell_measurement_temperature 150(2)
_cell_measurement_theta_max 32.38
_cell_measurement_theta_min 1.94
_cell_volume 1032.12(7)
_computing_cell_refinement 'STOE X-AREA'
_computing_data_collection 'STOE X-AREA'
_computing_data_reduction 'STOE X-RED'
_computing_molecular_graphics 'ORTEP32 (Farugia)'
_computing_publication_material 'Ciftab (Sheldrick)'
_computing_structure_refinement 'SHELXL-97 (Sheldrick, 1997)'
_computing_structure_solution 'SHELXS-97 (Sheldrick, 1990)'
_diffrn_ambient_temperature 150(2)
_diffrn_measured_fraction_theta_full 1.000
_diffrn_measured_fraction_theta_max 1.000
_diffrn_measurement_device_type 'Stoe IPDS-2'
_diffrn_measurement_method 'omega scans'
_diffrn_radiation_monochromator graphite
_diffrn_radiation_source 'fine-focus sealed tube'
_diffrn_radiation_type MoK\a
_diffrn_radiation_wavelength 0.71073
_diffrn_reflns_av_R_equivalents 0.0544
_diffrn_reflns_av_sigmaI/netI 0.0274
_diffrn_reflns_limit_h_max 13
_diffrn_reflns_limit_h_min -13
_diffrn_reflns_limit_k_max 16
_diffrn_reflns_limit_k_min -16
_diffrn_reflns_limit_l_max 16
_diffrn_reflns_limit_l_min -17
_diffrn_reflns_number 36882
_diffrn_reflns_theta_full 32.00
_diffrn_reflns_theta_max 32.00
_diffrn_reflns_theta_min 1.94
_exptl_absorpt_coefficient_mu 17.635
_exptl_absorpt_correction_T_max 0.5352
_exptl_absorpt_correction_T_min 0.1190
_exptl_absorpt_correction_type integration
_exptl_absorpt_process_details XShape
_exptl_crystal_colour colorless
_exptl_crystal_density_diffrn 2.706
_exptl_crystal_density_method 'not measured'
_exptl_crystal_description needle
_exptl_crystal_F_000 764
_exptl_crystal_size_max 0.32
_exptl_crystal_size_mid 0.10
_exptl_crystal_size_min 0.06
_refine_diff_density_max 1.899
_refine_diff_density_min -2.097
_refine_diff_density_rms 0.253
_refine_ls_extinction_coef 0.0054(2)
_refine_ls_extinction_expression Fc^*^=kFc[1+0.001xFc^2^\l^3^/sin(2\q)]^-1/4^
_refine_ls_extinction_method SHELXL
_refine_ls_goodness_of_fit_ref 1.113
_refine_ls_hydrogen_treatment constr
_refine_ls_matrix_type full
_refine_ls_number_parameters 223
_refine_ls_number_reflns 7169
_refine_ls_number_restraints 7
_refine_ls_restrained_S_all 1.113
_refine_ls_R_factor_all 0.0371
_refine_ls_R_factor_gt 0.0315
_refine_ls_shift/su_max 0.004
_refine_ls_shift/su_mean 0.000
_refine_ls_structure_factor_coef Fsqd
_refine_ls_weighting_details 'calc w=1/[\s^2^(Fo^2^)+(0.0339P)^2^+5.9046P] where P=(Fo^2^+2Fc^2^)/3'
_refine_ls_weighting_scheme calc
_refine_ls_wR_factor_gt 0.0723
_refine_ls_wR_factor_ref 0.0743
_reflns_number_gt 6506
_reflns_number_total 7169
_reflns_threshold_expression >2sigma(I)
_cod_data_source_file c3dt50219h.cif
_cod_data_source_block neda_fg_01202
_cod_original_cell_volume 1032.12(6)
_cod_original_sg_symbol_Hall -P1
_cod_original_sg_symbol_H-M P-1
_cod_database_code 7030061

loop_
_symmetry_equiv_pos_as_xyz
'x, y, z'
'-x, -y, -z'

loop_
_atom_site_label
_atom_site_type_symbol
_atom_site_fract_x
_atom_site_fract_y
_atom_site_fract_z
_atom_site_U_iso_or_equiv
_atom_site_adp_type
_atom_site_occupancy
_atom_site_symmetry_multiplicity
_atom_site_calc_flag
_atom_site_refinement_flags
_atom_site_disorder_assembly
_atom_site_disorder_group
Au1 Au 1.03226(2) 1.042815(15) 0.105898(15) 0.01311(5) Uani 1 1 d . . .
Au2 Au 1.029605(19) 1.071987(15) 0.387305(15) 0.01352(5) Uani 1 1 d . . .
As1 As 1.15062(6) 0.81557(4) 0.10919(4) 0.01405(9) Uani 1 1 d . . .
As2 As 0.72775(5) 1.15880(4) 0.47884(4) 0.01342(9) Uani 1 1 d . . .
C1 C 1.1396(5) 0.7091(4) -0.0125(4) 0.0143(7) Uani 1 1 d . . .
C2 C 1.2072(7) 0.5764(5) -0.0111(5) 0.0216(9) Uani 1 1 d . . .
H2 H 1.2560 0.5423 0.0482 0.026 Uiso 1 1 calc R . .
C3 C 1.2035(7) 0.4948(5) -0.0955(5) 0.0256(10) Uani 1 1 d . . .
H3 H 1.2502 0.4050 -0.0948 0.031 Uiso 1 1 calc R . .
C4 C 1.1304(7) 0.5462(5) -0.1814(5) 0.0251(10) Uani 1 1 d . . .
H4 H 1.1271 0.4911 -0.2398 0.030 Uiso 1 1 calc R . .
C5 C 1.0623(7) 0.6778(5) -0.1818(5) 0.0222(9) Uani 1 1 d . . .
H5 H 1.0115 0.7106 -0.2403 0.027 Uiso 1 1 calc R . .
C6 C 1.0656(5) 0.7642(4) -0.0994(4) 0.0140(7) Uani 1 1 d . . .
C7 C 1.3861(6) 0.7409(5) 0.0829(6) 0.0243(10) Uani 1 1 d . . .
H7A H 1.4198 0.6486 0.0864 0.036 Uiso 1 1 calc R . .
H7B H 1.4028 0.7789 0.1496 0.036 Uiso 1 1 calc R . .
H7C H 1.4545 0.7576 -0.0006 0.036 Uiso 1 1 calc R . .
C8 C 1.0476(8) 0.7572(5) 0.2710(5) 0.0258(10) Uani 1 1 d . . .
H8A H 1.1223 0.6713 0.2752 0.039 Uiso 1 1 calc R . .
H8B H 0.9401 0.7554 0.2784 0.039 Uiso 1 1 calc R . .
H8C H 1.0286 0.8156 0.3409 0.039 Uiso 1 1 calc R . .
C9 C 0.6194(6) 1.1019(4) 0.6386(4) 0.0151(7) Uani 1 1 d . . .
C10 C 0.4436(6) 1.1619(5) 0.7006(4) 0.0178(8) Uani 1 1 d . . .
H10 H 0.3833 1.2292 0.6647 0.021 Uiso 1 1 calc R . .
C11 C 0.3591(6) 1.1232(5) 0.8132(5) 0.0208(9) Uani 1 1 d . . .
H11 H 0.2409 1.1651 0.8563 0.025 Uiso 1 1 calc R . .
C12 C 0.4483(6) 1.0220(5) 0.8635(4) 0.0197(8) Uani 1 1 d . . .
H12 H 0.3904 0.9931 0.9397 0.024 Uiso 1 1 calc R . .
C13 C 0.6211(6) 0.9639(5) 0.8023(5) 0.0187(8) Uani 1 1 d . . .
H13 H 0.6796 0.8955 0.8382 0.022 Uiso 1 1 calc R . .
C14 C 0.7136(6) 1.0021(4) 0.6890(4) 0.0151(7) Uani 1 1 d . . .
C15 C 0.6225(7) 1.1235(7) 0.3759(5) 0.0298(12) Uani 1 1 d . . .
H15A H 0.6594 1.0310 0.3578 0.045 Uiso 1 1 calc R . .
H15B H 0.6544 1.1609 0.2957 0.045 Uiso 1 1 calc R . .
H15C H 0.5003 1.1606 0.4218 0.045 Uiso 1 1 calc R . .
C16 C 0.6257(8) 1.3430(5) 0.5129(7) 0.0326(13) Uani 1 1 d . . .
H16A H 0.5032 1.3702 0.5491 0.049 Uiso 1 1 calc R . .
H16B H 0.6615 1.3807 0.4333 0.049 Uiso 1 1 calc R . .
H16C H 0.6608 1.3714 0.5734 0.049 Uiso 1 1 calc R . .
C17 C 0.7636(11) 0.6402(10) 0.6578(4) 0.053(2) Uani 0.822(6) 1 d PD A 1
H17A H 0.8647 0.5934 0.6754 0.064 Uiso 0.822(6) 1 calc PR A 1
H17B H 0.7316 0.7326 0.6781 0.064 Uiso 0.822(6) 1 calc PR A 1
Cl1 Cl 0.8083(5) 0.6065(5) 0.4951(3) 0.0562(11) Uani 0.822(6) 1 d PD A 1
Cl2 Cl 0.5971(3) 0.5934(3) 0.7538(2) 0.0525(8) Uani 0.822(6) 1 d PD A 1
C17A C 0.813(6) 0.671(4) 0.6115(14) 0.053(2) Uani 0.178(6) 1 d PD A 2
H17C H 0.7593 0.7645 0.6147 0.064 Uiso 0.178(6) 1 calc PR A 2
H17D H 0.9293 0.6492 0.6032 0.064 Uiso 0.178(6) 1 calc PR A 2
Cl1A Cl 0.813(4) 0.595(2) 0.4790(10) 0.053(2) Uani 0.178(6) 1 d PD A 2
Cl2A Cl 0.700(2) 0.6191(11) 0.7533(10) 0.053(2) Uani 0.178(6) 1 d PD A 2

loop_
_atom_site_aniso_label
_atom_site_aniso_U_11
_atom_site_aniso_U_22
_atom_site_aniso_U_33
_atom_site_aniso_U_23
_atom_site_aniso_U_13
_atom_site_aniso_U_12
Au1 0.01484(8) 0.01195(8) 0.01260(8) 0.00206(5) -0.00680(6) -0.00376(5)
Au2 0.01205(8) 0.01424(8) 0.01221(8) 0.00346(5) -0.00483(6) -0.00293(5)
As1 0.01649(19) 0.01186(18) 0.01433(19) 0.00223(14) -0.00860(16) -0.00336(15)
As2 0.01186(18) 0.01318(18) 0.01343(19) 0.00288(14) -0.00537(15) -0.00254(14)
C1 0.0153(18) 0.0132(17) 0.0130(17) 0.0021(14) -0.0050(14) -0.0044(14)
C2 0.026(2) 0.0138(19) 0.024(2) 0.0009(16) -0.0143(19) -0.0026(17)
C3 0.034(3) 0.016(2) 0.027(3) 0.0017(18) -0.014(2) -0.0071(19)
C4 0.035(3) 0.020(2) 0.024(2) 0.0000(18) -0.014(2) -0.011(2)
C5 0.031(2) 0.020(2) 0.021(2) 0.0041(17) -0.015(2) -0.0113(19)
C6 0.0165(18) 0.0129(17) 0.0117(17) 0.0039(13) -0.0066(14) -0.0038(14)
C7 0.020(2) 0.020(2) 0.032(3) -0.0040(19) -0.014(2) -0.0022(17)
C8 0.037(3) 0.023(2) 0.017(2) 0.0073(18) -0.010(2) -0.013(2)
C9 0.0148(18) 0.0167(19) 0.0130(18) 0.0012(14) -0.0055(15) -0.0050(15)
C10 0.0135(18) 0.024(2) 0.0146(19) 0.0027(16) -0.0056(15) -0.0053(16)
C11 0.0132(18) 0.029(2) 0.019(2) 0.0025(18) -0.0051(16) -0.0088(17)
C12 0.022(2) 0.025(2) 0.0129(19) 0.0022(16) -0.0050(16) -0.0113(18)
C13 0.019(2) 0.021(2) 0.0159(19) 0.0037(16) -0.0073(16) -0.0072(16)
C14 0.0165(18) 0.0153(18) 0.0145(18) 0.0018(14) -0.0078(15) -0.0052(15)
C15 0.028(3) 0.046(3) 0.020(2) 0.002(2) -0.014(2) -0.015(2)
C16 0.030(3) 0.013(2) 0.043(3) 0.006(2) -0.005(2) -0.0056(19)
C17 0.088(6) 0.037(3) 0.046(4) 0.005(3) -0.040(4) -0.022(3)
Cl1 0.0285(11) 0.085(3) 0.0347(12) 0.0230(15) -0.0072(10) -0.0068(13)
Cl2 0.0589(15) 0.0498(13) 0.0272(9) 0.0101(8) -0.0104(9) -0.0048(11)
C17A 0.088(6) 0.037(3) 0.046(4) 0.005(3) -0.040(4) -0.022(3)
Cl1A 0.088(6) 0.037(3) 0.046(4) 0.005(3) -0.040(4) -0.022(3)
Cl2A 0.088(6) 0.037(3) 0.046(4) 0.005(3) -0.040(4) -0.022(3)

loop_
_atom_type_symbol
_atom_type_description
_atom_type_scat_dispersion_real
_atom_type_scat_dispersion_imag
_atom_type_scat_source
C C 0.0033 0.0016 'International Tables Vol C Tables 4.2.6.8 and 6.1.1.4'
H H 0.0000 0.0000 'International Tables Vol C Tables 4.2.6.8 and 6.1.1.4'
As As 0.0499 2.0058 'International Tables Vol C Tables 4.2.6.8 and 6.1.1.4'
Au Au -2.0133 8.8022 'International Tables Vol C Tables 4.2.6.8 and 6.1.1.4'
Cl Cl 0.1484 0.1585 'International Tables Vol C Tables 4.2.6.8 and 6.1.1.4'

loop_
_geom_angle_atom_site_label_1
_geom_angle_atom_site_label_2
_geom_angle_atom_site_label_3
_geom_angle
_geom_angle_site_symmetry_1
_geom_angle_site_symmetry_3
C6 Au1 As1 178.88(12) 2_775 .
C6 Au1 Au1 98.54(12) 2_775 2_775
As1 Au1 Au1 80.778(13) . 2_775
C6 Au1 Au2 93.88(12) 2_775 .
As1 Au1 Au2 87.032(12) . .
Au1 Au1 Au2 159.407(9) 2_775 .
C14 Au2 As2 179.49(13) 2_776 .
C14 Au2 Au2 98.92(13) 2_776 2_776
As2 Au2 Au2 80.643(13) . 2_776
C14 Au2 Au1 89.83(12) 2_776 .
As2 Au2 Au1 90.667(12) . .
Au2 Au2 Au1 135.232(9) 2_776 .
C1 As1 C7 102.5(2) . .
C1 As1 C8 103.1(2) . .
C7 As1 C8 101.1(3) . .
C1 As1 Au1 116.95(13) . .
C7 As1 Au1 116.90(17) . .
C8 As1 Au1 114.12(17) . .
C15 As2 C9 101.7(2) . .
C15 As2 C16 102.4(3) . .
C9 As2 C16 103.7(2) . .
C15 As2 Au2 115.48(18) . .
C9 As2 Au2 116.75(13) . .
C16 As2 Au2 114.86(19) . .
C2 C1 C6 121.7(4) . .
C2 C1 As1 117.6(3) . .
C6 C1 As1 120.7(3) . .
C3 C2 C1 120.6(5) . .
C3 C2 H2 119.7 . .
C1 C2 H2 119.7 . .
C2 C3 C4 119.1(5) . .
C2 C3 H3 120.5 . .
C4 C3 H3 120.5 . .
C5 C4 C3 120.2(5) . .
C5 C4 H4 119.9 . .
C3 C4 H4 119.9 . .
C4 C5 C6 122.7(5) . .
C4 C5 H5 118.6 . .
C6 C5 H5 118.6 . .
C5 C6 C1 115.7(4) . .
C5 C6 Au1 121.3(3) . 2_775
C1 C6 Au1 123.0(3) . 2_775
As1 C7 H7A 109.5 . .
As1 C7 H7B 109.5 . .
H7A C7 H7B 109.5 . .
As1 C7 H7C 109.5 . .
H7A C7 H7C 109.5 . .
H7B C7 H7C 109.5 . .
As1 C8 H8A 109.5 . .
As1 C8 H8B 109.5 . .
H8A C8 H8B 109.5 . .
As1 C8 H8C 109.5 . .
H8A C8 H8C 109.5 . .
H8B C8 H8C 109.5 . .
C10 C9 C14 121.7(4) . .
C10 C9 As2 117.5(3) . .
C14 C9 As2 120.8(3) . .
C11 C10 C9 120.1(4) . .
C11 C10 H10 120.0 . .
C9 C10 H10 120.0 . .
C10 C11 C12 119.6(4) . .
C10 C11 H11 120.2 . .
C12 C11 H11 120.2 . .
C13 C12 C11 120.0(4) . .
C13 C12 H12 120.0 . .
C11 C12 H12 120.0 . .
C12 C13 C14 122.6(4) . .
C12 C13 H13 118.7 . .
C14 C13 H13 118.7 . .
C13 C14 C9 116.1(4) . .
C13 C14 Au2 121.3(3) . 2_776
C9 C14 Au2 122.4(3) . 2_776
As2 C15 H15A 109.5 . .
As2 C15 H15B 109.5 . .
H15A C15 H15B 109.5 . .
As2 C15 H15C 109.5 . .
H15A C15 H15C 109.5 . .
H15B C15 H15C 109.5 . .
As2 C16 H16A 109.5 . .
As2 C16 H16B 109.5 . .
H16A C16 H16B 109.5 . .
As2 C16 H16C 109.5 . .
H16A C16 H16C 109.5 . .
H16B C16 H16C 109.5 . .
Cl2 C17 Cl1 109.5(5) . .
Cl2 C17 H17A 109.8 . .
Cl1 C17 H17A 109.8 . .
Cl2 C17 H17B 109.8 . .
Cl1 C17 H17B 109.8 . .
H17A C17 H17B 108.2 . .
Cl1A C17A Cl2A 109.5(5) . .
Cl1A C17A H17C 109.8 . .
Cl2A C17A H17C 109.8 . .
Cl1A C17A H17D 109.8 . .
Cl2A C17A H17D 109.8 . .
H17C C17A H17D 108.2 . .

loop_
_geom_bond_atom_site_label_1
_geom_bond_atom_site_label_2
_geom_bond_distance
_geom_bond_site_symmetry_2
Au1 C6 2.049(4) 2_775
Au1 As1 2.4074(5) .
Au1 Au1 2.9875(3) 2_775
Au1 Au2 3.2418(2) .
Au2 C14 2.046(5) 2_776
Au2 As2 2.4045(5) .
Au2 Au2 2.9709(3) 2_776
As1 C1 1.937(4) .
As1 C7 1.944(5) .
As1 C8 1.945(5) .
As2 C15 1.930(5) .
As2 C9 1.934(5) .
As2 C16 1.936(5) .
C1 C2 1.404(6) .
C1 C6 1.417(6) .
C2 C3 1.383(7) .
C2 H2 0.9500 .
C3 C4 1.395(8) .
C3 H3 0.9500 .
C4 C5 1.392(7) .
C4 H4 0.9500 .
C5 C6 1.405(6) .
C5 H5 0.9500 .
C7 H7A 0.9800 .
C7 H7B 0.9800 .
C7 H7C 0.9800 .
C8 H8A 0.9800 .
C8 H8B 0.9800 .
C8 H8C 0.9800 .
C9 C10 1.409(6) .
C9 C14 1.410(6) .
C10 C11 1.379(7) .
C10 H10 0.9500 .
C11 C12 1.396(7) .
C11 H11 0.9500 .
C12 C13 1.385(7) .
C12 H12 0.9500 .
C13 C14 1.407(6) .
C13 H13 0.9500 .
C15 H15A 0.9800 .
C15 H15B 0.9800 .
C15 H15C 0.9800 .
C16 H16A 0.9800 .
C16 H16B 0.9800 .
C16 H16C 0.9800 .
C17 Cl2 1.771(6) .
C17 Cl1 1.771(6) .
C17 H17A 0.9900 .
C17 H17B 0.9900 .
C17A Cl1A 1.771(6) .
C17A Cl2A 1.771(6) .
C17A H17C 0.9900 .
C17A H17D 0.9900 .

loop_
_geom_torsion_atom_site_label_1
_geom_torsion_atom_site_label_2
_geom_torsion_atom_site_label_3
_geom_torsion_atom_site_label_4
_geom_torsion
_geom_torsion_site_symmetry_1
_geom_torsion_site_symmetry_4
C6 Au1 Au2 C14 -112.55(18) 2_775 2_776
As1 Au1 Au2 C14 66.78(13) . 2_776
Au1 Au1 Au2 C14 120.33(13) 2_775 2_776
C6 Au1 Au2 As2 67.57(12) 2_775 .
As1 Au1 Au2 As2 -113.093(16) . .
Au1 Au1 Au2 As2 -59.55(3) 2_775 .
C6 Au1 Au2 Au2 144.91(12) 2_775 2_776
As1 Au1 Au2 Au2 -35.751(17) . 2_776
Au1 Au1 Au2 Au2 17.79(3) 2_775 2_776
Au1 Au1 As1 C1 -0.78(15) 2_775 .
Au2 Au1 As1 C1 162.57(15) . .
Au1 Au1 As1 C7 121.21(19) 2_775 .
Au2 Au1 As1 C7 -75.44(19) . .
Au1 Au1 As1 C8 -121.2(2) 2_775 .
Au2 Au1 As1 C8 42.2(2) . .
Au2 Au2 As2 C15 -116.3(2) 2_776 .
Au1 Au2 As2 C15 19.5(2) . .
Au2 Au2 As2 C9 3.17(15) 2_776 .
Au1 Au2 As2 C9 139.03(15) . .
Au2 Au2 As2 C16 124.8(2) 2_776 .
Au1 Au2 As2 C16 -99.3(2) . .
C7 As1 C1 C2 51.2(4) . .
C8 As1 C1 C2 -53.5(4) . .
Au1 As1 C1 C2 -179.6(3) . .
C7 As1 C1 C6 -128.9(4) . .
C8 As1 C1 C6 126.4(4) . .
Au1 As1 C1 C6 0.4(4) . .
C6 C1 C2 C3 0.0(8) . .
As1 C1 C2 C3 180.0(4) . .
C1 C2 C3 C4 -0.5(8) . .
C2 C3 C4 C5 0.0(9) . .
C3 C4 C5 C6 1.0(9) . .
C4 C5 C6 C1 -1.5(7) . .
C4 C5 C6 Au1 178.8(4) . 2_775
C2 C1 C6 C5 0.9(7) . .
As1 C1 C6 C5 -179.0(4) . .
C2 C1 C6 Au1 -179.3(4) . 2_775
As1 C1 C6 Au1 0.7(5) . 2_775
C15 As2 C9 C10 -60.2(4) . .
C16 As2 C9 C10 45.8(4) . .
Au2 As2 C9 C10 173.2(3) . .
C15 As2 C9 C14 118.5(4) . .
C16 As2 C9 C14 -135.4(4) . .
Au2 As2 C9 C14 -8.1(4) . .
C14 C9 C10 C11 -0.3(7) . .
As2 C9 C10 C11 178.4(4) . .
C9 C10 C11 C12 -1.7(7) . .
C10 C11 C12 C13 2.0(8) . .
C11 C12 C13 C14 -0.3(8) . .
C12 C13 C14 C9 -1.6(7) . .
C12 C13 C14 Au2 172.8(4) . 2_776
C10 C9 C14 C13 1.9(7) . .
As2 C9 C14 C13 -176.8(3) . .
C10 C9 C14 Au2 -172.5(3) . 2_776
As2 C9 C14 Au2 8.9(5) . 2_776
